data_7014686
loop_
_publ_author_name
'Hayami, Shinya'
'Kato, Kazuya'
'Komatsu, Yasuka'
'Fuyuhiro, Akira'
'Ohba, Masaaki'

_publ_section_title
;
 Unique spin transition and wide thermal hysteresis loop for a
 cobalt(ii) compound with long alkyl chain.
;
_journal_issue 10
_journal_name_full 'Dalton transactions (Cambridge, England : 2003)'
_journal_page_first 2167
_journal_page_last 2169
_journal_paper_doi 10.1039/c0dt01052a
_journal_volume 40
_journal_year 2011
_chemical_formula_sum 'C56 H77 B2 Co F8 N6 O3.5'
_chemical_formula_weight 1122.80
_space_group_IT_number 2
_symmetry_cell_setting triclinic
_symmetry_Int_Tables_number 2
_symmetry_space_group_name_Hall '-P 1'
_symmetry_space_group_name_H-M 'P -1'
_cell_angle_alpha 99.713(5)
_cell_angle_beta 92.921(8)
_cell_angle_gamma 97.42(1)
_cell_formula_units_Z 2
_cell_length_a 8.813(4)
_cell_length_b 16.698(10)
_cell_length_c 19.73(1)
_cell_measurement_reflns_used 7111
_cell_measurement_temperature 180
_cell_measurement_theta_max 27.5
_cell_measurement_theta_min 3.0
_cell_volume 2830(3)
_computing_cell_refinement CRYSTALCLEAR
_computing_data_collection CRYSTALCLEAR
_computing_data_reduction 'teXsan Ver. 1.11'
_computing_publication_material 'teXsan Ver. 1.11'
_computing_structure_refinement 'teXsan Ver. 1.10'
_computing_structure_solution SIR92
_diffrn_detector_area_resol_mean 14.71
_diffrn_measured_fraction_theta_full 0.8659
_diffrn_measured_fraction_theta_max 0.8659
_diffrn_measurement_device_type 'Rigaku/MSC Mercury CCD'
_diffrn_measurement_method \w
_diffrn_radiation_type 'Mo K\a'
_diffrn_radiation_wavelength 0.7107
_diffrn_reflns_av_R_equivalents 0.054
_diffrn_reflns_limit_h_max 11
_diffrn_reflns_limit_h_min -7
_diffrn_reflns_limit_k_max 21
_diffrn_reflns_limit_k_min -20
_diffrn_reflns_limit_l_max 25
_diffrn_reflns_limit_l_min -23
_diffrn_reflns_number 20579
_diffrn_reflns_theta_full 27.48
_diffrn_reflns_theta_max 27.48
_exptl_absorpt_coefficient_mu 0.379
_exptl_absorpt_correction_T_max 0.992
_exptl_absorpt_correction_type none
_exptl_absorpt_process_details 0.992
_exptl_crystal_colour Brown
_exptl_crystal_density_diffrn 1.317
_exptl_crystal_density_method 'not measured'
_exptl_crystal_description Platelet
_exptl_crystal_size_max 0.300
_exptl_crystal_size_mid 0.150
_exptl_crystal_size_min 0.020
_refine_diff_density_max 0.73
_refine_diff_density_min -0.52
_refine_ls_extinction_method none
_refine_ls_goodness_of_fit_ref 1.194
_refine_ls_hydrogen_treatment noref
_refine_ls_number_parameters 703
_refine_ls_number_reflns 6004
_refine_ls_R_factor_gt 0.0750
_refine_ls_shift/su_max 0.0057
_refine_ls_structure_factor_coef F
_refine_ls_weighting_details 'w = 1/[\s^2^(Fo) + 0.00090|Fo|^2^]'
_refine_ls_weighting_scheme calc
_refine_ls_wR_factor_ref 0.1244
_reflns_number_gt 3996
_reflns_number_total 11247
_reflns_threshold_expression F^2^>2.0\s(F^2^)
_cod_data_source_file C0DT01052A.TXT
_cod_data_source_block '_CoC12-BF4-EtOH-3'
_cod_original_cell_volume 2830.1(2)
_cod_original_sg_symbol_H-M 'P -1 '
_cod_original_formula_sum 'C56 H77 B2 Co F8 N6 O3.50 '
_cod_database_code 7014686

loop_
_symmetry_equiv_pos_as_xyz
x,y,z
-x,-y,-z

loop_
_atom_site_label
_atom_site_type_symbol
_atom_site_fract_x
_atom_site_fract_y
_atom_site_fract_z
_atom_site_U_iso_or_equiv
_atom_site_adp_type
_atom_site_occupancy
_atom_site_calc_flag
_atom_site_refinement_flags
_atom_site_disorder_assembly
_atom_site_disorder_group
Co Co 0.0239(1) 0.02503(7) 0.24158(6) 0.0282(3) Uani 1.00 d . . .
F(1) F 0.360(1) 0.1208(5) 0.4897(4) 0.125(3) Uani 1.00 d . . .
F(2) F 0.5092(8) 0.2415(5) 0.5034(4) 0.099(3) Uani 1.00 d . . .
F(3) F 0.3110(9) 0.2223(5) 0.5666(5) 0.129(4) Uani 1.00 d . . .
F(4) F 0.508(1) 0.1640(8) 0.5824(6) 0.218(6) Uani 1.00 d . . .
F(5) F -0.4415(10) 0.1865(10) 0.0534(5) 0.196(6) Uani 1.00 d . . .
F(6) F -0.6383(10) 0.1483(7) 0.1091(4) 0.141(4) Uani 1.00 d . . .
F(7) F -0.418(1) 0.2005(6) 0.1666(5) 0.172(5) Uani 1.00 d . . .
F(8) F -0.548(2) 0.2597(10) 0.0997(9) 0.121(7) Uani 0.50 d P . .
F(8') F -0.452(2) 0.091(1) 0.0939(10) 0.133(8) Uani 0.50 d P . .
O(1) O 0.0329(7) -0.1420(4) 0.4894(3) 0.044(2) Uani 1.00 d . . .
O(2) O -0.0882(6) 0.2161(4) 0.0134(3) 0.040(2) Uani 1.00 d . . .
O(3) O 0.280(1) 0.2316(6) 0.7114(4) 0.098(4) Uani 1.00 d . . .
O(4) O -0.456(3) 0.018(1) -0.0321(10) 0.15(1) Uani 0.50 d P . .
N(1) N -0.1791(7) 0.0503(4) 0.2866(3) 0.030(2) Uani 1.00 d . . .
N(2) N 0.0290(8) -0.0331(4) 0.3213(3) 0.030(2) Uani 1.00 d . . .
N(3) N 0.2279(8) -0.0270(4) 0.2309(3) 0.032(2) Uani 1.00 d . . .
N(4) N 0.1445(7) 0.1440(4) 0.2807(3) 0.029(2) Uani 1.00 d . . .
N(5) N 0.0030(7) 0.0816(4) 0.1624(3) 0.027(2) Uani 1.00 d . . .
N(6) N -0.0997(7) -0.0674(4) 0.1645(3) 0.028(2) Uani 1.00 d . . .
C(1) C -0.2039(9) 0.0184(5) 0.3453(4) 0.031(3) Uani 1.00 d . . .
C(2) C -0.3320(9) 0.0288(5) 0.3815(4) 0.032(3) Uani 1.00 d . . .
C(3) C -0.4362(10) 0.0749(6) 0.3575(5) 0.040(3) Uani 1.00 d . . .
C(4) C -0.4137(10) 0.1071(5) 0.2986(4) 0.036(3) Uani 1.00 d . . .
C(5) C -0.285(1) 0.0938(5) 0.2648(4) 0.035(3) Uani 1.00 d . . .
C(6) C -0.0818(9) -0.0276(5) 0.3652(4) 0.028(2) Uani 1.00 d . . .
C(7) C -0.0803(9) -0.0637(5) 0.4215(4) 0.035(3) Uani 1.00 d . . .
C(8) C 0.0410(10) -0.1089(5) 0.4322(4) 0.034(3) Uani 1.00 d . . .
C(9) C 0.1541(9) -0.1146(5) 0.3872(4) 0.034(3) Uani 1.00 d . . .
C(10) C 0.1433(9) -0.0757(5) 0.3322(4) 0.029(2) Uani 1.00 d . . .
C(11) C 0.2558(9) -0.0742(5) 0.2783(4) 0.033(3) Uani 1.00 d . . .
C(12) C 0.380(1) -0.1176(6) 0.2781(5) 0.042(3) Uani 1.00 d . . .
C(13) C 0.481(1) -0.1110(7) 0.2265(5) 0.051(3) Uani 1.00 d . . .
C(14) C 0.454(1) -0.0618(7) 0.1778(5) 0.048(3) Uani 1.00 d . . .
C(15) C 0.327(1) -0.0211(6) 0.1824(5) 0.041(3) Uani 1.00 d . . .
C(16) C 0.137(1) -0.1986(5) 0.5017(4) 0.040(3) Uani 1.00 d . . .
C(17) C 0.087(1) -0.2316(6) 0.5643(4) 0.040(3) Uani 1.00 d . . .
C(18) C 0.189(1) -0.2861(5) 0.5922(4) 0.043(3) Uani 1.00 d . . .
C(19) C 0.128(1) -0.3121(6) 0.6560(5) 0.044(3) Uani 1.00 d . . .
C(20) C 0.236(1) -0.3570(6) 0.6948(5) 0.051(3) Uani 1.00 d . . .
C(21) C 0.165(1) -0.3854(7) 0.7570(5) 0.058(4) Uani 1.00 d . . .
C(22) C 0.267(1) -0.4288(7) 0.7970(5) 0.060(4) Uani 1.00 d . . .
C(23) C 0.188(1) -0.4587(7) 0.8564(5) 0.058(4) Uani 1.00 d . . .
C(24) C 0.287(1) -0.5017(7) 0.8992(5) 0.062(4) Uani 1.00 d . . .
C(25) C 0.207(1) -0.5383(6) 0.9543(5) 0.057(4) Uani 1.00 d . . .
C(26) C 0.307(1) -0.5776(6) 0.9977(5) 0.063(4) Uani 1.00 d . . .
C(27) C 0.222(1) -0.6141(7) 1.0531(6) 0.082(5) Uani 1.00 d . . .
C(28) C 0.1486(9) 0.1951(5) 0.2351(4) 0.031(3) Uani 1.00 d . . .
C(29) C 0.234(1) 0.2711(6) 0.2486(5) 0.041(3) Uani 1.00 d . . .
C(30) C 0.317(1) 0.2966(6) 0.3118(5) 0.047(3) Uani 1.00 d . . .
C(31) C 0.308(1) 0.2447(7) 0.3606(4) 0.046(3) Uani 1.00 d . . .
C(32) C 0.2196(10) 0.1693(6) 0.3425(4) 0.035(3) Uani 1.00 d . . .
C(33) C 0.0583(9) 0.1627(6) 0.1693(4) 0.031(3) Uani 1.00 d . . .
C(34) C 0.0287(9) 0.2074(5) 0.1199(4) 0.034(3) Uani 1.00 d . . .
C(35) C -0.0624(10) 0.1686(6) 0.0599(4) 0.037(3) Uani 1.00 d . . .
C(36) C -0.1166(9) 0.0840(5) 0.0522(4) 0.032(3) Uani 1.00 d . . .
C(37) C -0.0822(9) 0.0447(5) 0.1051(4) 0.026(2) Uani 1.00 d . . .
C(38) C -0.1367(9) -0.0418(5) 0.1048(4) 0.029(2) Uani 1.00 d . . .
C(39) C -0.2194(9) -0.0952(6) 0.0497(4) 0.037(3) Uani 1.00 d . . .
C(40) C -0.2658(10) -0.1758(6) 0.0552(5) 0.043(3) Uani 1.00 d . . .
C(41) C -0.230(1) -0.2015(6) 0.1164(5) 0.043(3) Uani 1.00 d . . .
C(42) C -0.144(1) -0.1453(6) 0.1699(5) 0.039(3) Uani 1.00 d . . .
C(43) C -0.1719(10) 0.1771(6) -0.0510(4) 0.039(3) Uani 1.00 d . . .
C(44) C -0.176(1) 0.2414(6) -0.0957(5) 0.043(3) Uani 1.00 d . . .
C(45) C -0.291(1) 0.2985(7) -0.0749(5) 0.062(4) Uani 1.00 d . . .
C(46) C -0.290(1) 0.3696(7) -0.1167(6) 0.072(4) Uani 1.00 d . . .
C(47) C -0.315(1) 0.3444(7) -0.1916(6) 0.078(5) Uani 1.00 d . . .
C(48) C -0.307(1) 0.4181(7) -0.2283(6) 0.080(5) Uani 1.00 d . . .
C(49) C -0.310(2) 0.3969(8) -0.3044(7) 0.098(6) Uani 1.00 d . . .
C(50) C -0.306(2) 0.4703(8) -0.3427(7) 0.096(5) Uani 1.00 d . . .
C(51) C -0.279(2) 0.4547(9) -0.4158(8) 0.124(7) Uani 1.00 d . . .
C(52) C -0.267(2) 0.5255(9) -0.4507(7) 0.113(6) Uani 1.00 d . . .
C(53) C -0.240(3) 0.513(1) -0.5235(9) 0.167(9) Uani 1.00 d . . .
C(54) C -0.232(3) 0.585(1) -0.5600(9) 0.182(9) Uani 1.00 d . . .
C(55) C 0.243(2) 0.313(1) 0.7210(9) 0.130(8) Uani 1.00 d . . .
C(56) C 0.091(2) 0.318(1) 0.709(1) 0.168(9) Uani 1.00 d . . .
B(1) B 0.432(2) 0.188(1) 0.5371(8) 0.066(5) Uani 1.00 d . . .
B(2) B -0.493(2) 0.181(1) 0.1076(9) 0.090(7) Uani 1.00 d . . .
H(1) H -0.3482 0.0052 0.4216 0.0381 Uiso 1.00 calc . . .
H(2) H -0.5240 0.0843 0.3821 0.0476 Uiso 1.00 calc . . .
H(3) H -0.4860 0.1379 0.2817 0.0427 Uiso 1.00 calc . . .
H(4) H -0.2688 0.1163 0.2241 0.0420 Uiso 1.00 calc . . .
H(5) H -0.1582 -0.0588 0.4529 0.0418 Uiso 1.00 calc . . .
H(6) H 0.2366 -0.1445 0.3942 0.0412 Uiso 1.00 calc . . .
H(7) H 0.3964 -0.1506 0.3119 0.0507 Uiso 1.00 calc . . .
H(8) H 0.5668 -0.1398 0.2244 0.0613 Uiso 1.00 calc . . .
H(9) H 0.5216 -0.0564 0.1424 0.0574 Uiso 1.00 calc . . .
H(10) H 0.3092 0.0126 0.1493 0.0487 Uiso 1.00 calc . . .
H(11) H 0.1318 -0.2419 0.4633 0.0483 Uiso 1.00 calc . . .
H(12) H 0.2396 -0.1711 0.5100 0.0483 Uiso 1.00 calc . . .
H(13) H 0.0806 -0.1861 0.5997 0.0484 Uiso 1.00 calc . . .
H(14) H -0.0125 -0.2623 0.5528 0.0484 Uiso 1.00 calc . . .
H(15) H 0.1926 -0.3333 0.5583 0.0522 Uiso 1.00 calc . . .
H(16) H 0.2895 -0.2568 0.6032 0.0522 Uiso 1.00 calc . . .
H(17) H 0.1097 -0.2645 0.6865 0.0525 Uiso 1.00 calc . . .
H(18) H 0.0344 -0.3477 0.6431 0.0525 Uiso 1.00 calc . . .
H(19) H 0.2589 -0.4035 0.6642 0.0607 Uiso 1.00 calc . . .
H(20) H 0.3284 -0.3208 0.7102 0.0607 Uiso 1.00 calc . . .
H(21) H 0.1410 -0.3386 0.7870 0.0698 Uiso 1.00 calc . . .
H(22) H 0.0731 -0.4217 0.7412 0.0698 Uiso 1.00 calc . . .
H(23) H 0.2943 -0.4745 0.7669 0.0723 Uiso 1.00 calc . . .
H(24) H 0.3569 -0.3919 0.8147 0.0723 Uiso 1.00 calc . . .
H(25) H 0.1594 -0.4128 0.8856 0.0695 Uiso 1.00 calc . . .
H(26) H 0.0993 -0.4959 0.8381 0.0695 Uiso 1.00 calc . . .
H(27) H 0.3241 -0.5445 0.8692 0.0738 Uiso 1.00 calc . . .
H(28) H 0.3719 -0.4630 0.9207 0.0738 Uiso 1.00 calc . . .
H(29) H 0.1665 -0.4959 0.9833 0.0689 Uiso 1.00 calc . . .
H(30) H 0.1245 -0.5786 0.9327 0.0689 Uiso 1.00 calc . . .
H(31) H 0.3469 -0.6203 0.9689 0.0760 Uiso 1.00 calc . . .
H(32) H 0.3891 -0.5376 1.0195 0.0760 Uiso 1.00 calc . . .
H(33) H 0.1817 -0.5720 1.0825 0.0985 Uiso 1.00 calc . . .
H(34) H 0.1401 -0.6548 1.0320 0.0985 Uiso 1.00 calc . . .
H(35) H 0.2906 -0.6383 1.0795 0.0985 Uiso 1.00 calc . . .
H(36) H 0.2374 0.3059 0.2151 0.0490 Uiso 1.00 calc . . .
H(37) H 0.3791 0.3487 0.3220 0.0559 Uiso 1.00 calc . . .
H(38) H 0.3615 0.2611 0.4049 0.0554 Uiso 1.00 calc . . .
H(39) H 0.2116 0.1337 0.3753 0.0422 Uiso 1.00 calc . . .
H(40) H 0.0689 0.2640 0.1259 0.0402 Uiso 1.00 calc . . .
H(41) H -0.1751 0.0554 0.0116 0.0384 Uiso 1.00 calc . . .
H(42) H -0.2440 -0.0762 0.0083 0.0439 Uiso 1.00 calc . . .
H(43) H -0.3215 -0.2130 0.0178 0.0510 Uiso 1.00 calc . . .
H(44) H -0.2619 -0.2564 0.1220 0.0517 Uiso 1.00 calc . . .
H(45) H -0.1171 -0.1633 0.2114 0.0472 Uiso 1.00 calc . . .
H(46) H -0.1217 0.1338 -0.0728 0.0473 Uiso 1.00 calc . . .
H(47) H -0.2734 0.1560 -0.0430 0.0473 Uiso 1.00 calc . . .
H(48) H -0.0766 0.2728 -0.0922 0.0517 Uiso 1.00 calc . . .
H(49) H -0.2015 0.2149 -0.1421 0.0517 Uiso 1.00 calc . . .
H(50) H -0.3905 0.2674 -0.0815 0.0740 Uiso 1.00 calc . . .
H(51) H -0.2692 0.3216 -0.0274 0.0740 Uiso 1.00 calc . . .
H(52) H -0.3678 0.4011 -0.1014 0.0864 Uiso 1.00 calc . . .
H(53) H -0.1924 0.4029 -0.1070 0.0864 Uiso 1.00 calc . . .
H(54) H -0.2388 0.3121 -0.2075 0.0938 Uiso 1.00 calc . . .
H(55) H -0.4136 0.3127 -0.2022 0.0938 Uiso 1.00 calc . . .
H(56) H -0.3927 0.4459 -0.2170 0.0965 Uiso 1.00 calc . . .
H(57) H -0.2150 0.4537 -0.2120 0.0965 Uiso 1.00 calc . . .
H(58) H -0.2233 0.3701 -0.3154 0.1177 Uiso 1.00 calc . . .
H(59) H -0.4012 0.3602 -0.3203 0.1177 Uiso 1.00 calc . . .
H(60) H -0.4016 0.4904 -0.3387 0.1150 Uiso 1.00 calc . . .
H(61) H -0.2261 0.5115 -0.3204 0.1150 Uiso 1.00 calc . . .
H(62) H -0.1867 0.4315 -0.4203 0.1484 Uiso 1.00 calc . . .
H(63) H -0.3625 0.4159 -0.4387 0.1484 Uiso 1.00 calc . . .
H(64) H -0.3598 0.5482 -0.4459 0.1353 Uiso 1.00 calc . . .
H(65) H -0.1841 0.5640 -0.4273 0.1353 Uiso 1.00 calc . . .
H(66) H -0.1455 0.4923 -0.5280 0.1990 Uiso 1.00 calc . . .
H(67) H -0.3211 0.4737 -0.5467 0.1990 Uiso 1.00 calc . . .
H(68) H -0.1499 0.6255 -0.5388 0.2179 Uiso 1.00 calc . . .
H(69) H -0.2143 0.5673 -0.6068 0.2179 Uiso 1.00 calc . . .
H(70) H -0.3256 0.6070 -0.5572 0.2179 Uiso 1.00 calc . . .
H(71) H 0.2734 0.3388 0.7672 0.1555 Uiso 1.00 calc . . .
H(72) H 0.2977 0.3420 0.6904 0.1555 Uiso 1.00 calc . . .
H(73) H 0.0753 0.3734 0.7163 0.2008 Uiso 1.00 calc . . .
H(74) H 0.0583 0.2925 0.6630 0.2008 Uiso 1.00 calc . . .
H(75) H 0.0342 0.2898 0.7400 0.2008 Uiso 1.00 calc . . .

loop_
_atom_site_aniso_label
_atom_site_aniso_U_11
_atom_site_aniso_U_22
_atom_site_aniso_U_33
_atom_site_aniso_U_12
_atom_site_aniso_U_13
_atom_site_aniso_U_23
Co 0.0292(7) 0.0339(8) 0.0226(6) 0.0060(5) 0.0013(5) 0.0072(5)
F(1) 0.170(8) 0.113(7) 0.078(5) -0.023(6) 0.068(5) -0.010(5)
F(2) 0.083(5) 0.127(7) 0.097(6) 0.000(5) 0.020(4) 0.053(5)
F(3) 0.097(6) 0.106(7) 0.173(9) 0.002(5) 0.055(6) -0.010(6)
F(4) 0.163(9) 0.33(2) 0.21(1) 0.046(10) -0.047(8) 0.20(1)
F(5) 0.085(7) 0.43(2) 0.096(7) 0.007(9) 0.029(6) 0.12(1)
F(6) 0.095(7) 0.20(1) 0.123(7) 0.000(7) 0.043(5) 0.032(7)
F(7) 0.25(1) 0.140(9) 0.111(7) 0.025(8) -0.108(8) 0.028(6)
F(8) 0.16(2) 0.10(1) 0.12(1) 0.07(1) -0.03(1) 0.02(1)
F(8') 0.14(2) 0.09(1) 0.17(2) 0.02(1) 0.10(1) 0.00(1)
O(1) 0.048(4) 0.052(4) 0.038(4) 0.018(3) 0.001(3) 0.016(3)
O(2) 0.046(4) 0.043(4) 0.033(4) 0.007(3) -0.002(3) 0.012(3)
O(3) 0.165(9) 0.071(7) 0.075(6) 0.035(6) 0.042(6) 0.035(5)
O(4) 0.20(2) 0.15(2) 0.10(2) 0.06(2) 0.03(2) 0.03(2)
N(1) 0.029(4) 0.034(4) 0.024(4) 0.000(3) -0.005(3) 0.001(3)
N(2) 0.031(4) 0.037(5) 0.023(4) 0.007(3) 0.000(3) 0.007(3)
N(3) 0.035(4) 0.035(5) 0.023(4) 0.003(3) 0.002(3) 0.001(3)
N(4) 0.027(4) 0.037(5) 0.022(4) 0.005(3) 0.004(3) 0.001(3)
N(5) 0.021(4) 0.036(5) 0.024(4) 0.001(3) 0.001(3) 0.006(3)
N(6) 0.025(4) 0.034(5) 0.024(4) 0.004(3) 0.005(3) 0.004(3)
C(1) 0.029(5) 0.034(5) 0.028(5) 0.002(4) -0.006(4) 0.000(4)
C(2) 0.027(5) 0.034(6) 0.032(5) 0.003(4) -0.002(4) 0.001(4)
C(3) 0.033(5) 0.042(6) 0.040(6) 0.009(4) 0.006(4) -0.009(5)
C(4) 0.032(5) 0.040(6) 0.033(5) 0.012(4) -0.003(4) 0.000(4)
C(5) 0.043(6) 0.035(6) 0.027(5) 0.006(4) -0.008(4) 0.008(4)
C(6) 0.028(5) 0.029(5) 0.024(5) 0.003(4) -0.002(4) 0.000(4)
C(7) 0.033(5) 0.043(6) 0.029(5) 0.012(4) 0.000(4) 0.003(4)
C(8) 0.044(6) 0.033(6) 0.025(5) -0.002(4) -0.002(4) 0.011(4)
C(9) 0.033(5) 0.040(6) 0.031(5) 0.010(4) 0.002(4) 0.005(4)
C(10) 0.024(5) 0.037(6) 0.026(5) 0.010(4) -0.003(4) 0.000(4)
C(11) 0.027(5) 0.040(6) 0.033(5) 0.011(4) 0.003(4) 0.001(4)
C(12) 0.035(6) 0.047(6) 0.044(6) 0.015(5) -0.001(5) -0.001(5)
C(13) 0.034(6) 0.066(8) 0.045(6) 0.010(5) 0.005(5) -0.018(6)
C(14) 0.027(5) 0.066(8) 0.047(6) 0.000(5) 0.007(5) 0.000(6)
C(15) 0.041(6) 0.047(6) 0.033(5) -0.002(5) 0.002(4) 0.012(5)
C(16) 0.053(6) 0.036(6) 0.034(5) 0.017(5) 0.001(5) 0.006(5)
C(17) 0.045(6) 0.043(6) 0.033(5) 0.006(5) 0.000(4) 0.009(5)
C(18) 0.067(7) 0.036(6) 0.031(5) 0.016(5) 0.000(5) 0.010(5)
C(19) 0.054(6) 0.041(6) 0.039(6) 0.006(5) 0.000(5) 0.018(5)
C(20) 0.074(7) 0.047(7) 0.034(6) 0.007(6) 0.004(5) 0.016(5)
C(21) 0.072(8) 0.067(8) 0.042(6) 0.012(6) 0.006(5) 0.028(6)
C(22) 0.072(8) 0.077(8) 0.040(6) 0.016(6) 0.000(5) 0.030(6)
C(23) 0.071(8) 0.066(8) 0.043(6) 0.016(6) 0.000(5) 0.025(6)
C(24) 0.068(8) 0.083(9) 0.041(6) 0.012(6) 0.005(5) 0.033(6)
C(25) 0.071(8) 0.054(7) 0.050(7) -0.002(6) 0.004(6) 0.024(6)
C(26) 0.097(9) 0.055(7) 0.044(6) 0.014(6) -0.003(6) 0.024(6)
C(27) 0.11(1) 0.070(9) 0.067(8) 0.001(8) 0.003(7) 0.032(7)
C(28) 0.031(5) 0.033(6) 0.030(5) 0.002(4) 0.004(4) 0.008(4)
C(29) 0.051(6) 0.040(6) 0.032(5) 0.004(5) 0.000(4) 0.007(5)
C(30) 0.042(6) 0.037(6) 0.051(6) 0.002(5) -0.005(5) -0.015(5)
C(31) 0.052(6) 0.059(7) 0.024(5) 0.018(5) -0.009(4) -0.005(5)
C(32) 0.037(5) 0.043(6) 0.028(5) 0.013(5) -0.002(4) 0.007(4)
C(33) 0.027(5) 0.042(6) 0.023(5) 0.007(4) 0.002(4) 0.006(4)
C(34) 0.037(5) 0.036(6) 0.029(5) 0.007(4) 0.002(4) 0.005(4)
C(35) 0.037(5) 0.051(7) 0.027(5) 0.012(5) 0.004(4) 0.014(5)
C(36) 0.036(5) 0.033(6) 0.026(5) 0.006(4) 0.008(4) 0.001(4)
C(37) 0.033(5) 0.028(5) 0.020(4) 0.008(4) 0.005(4) 0.008(4)
C(38) 0.028(5) 0.035(6) 0.023(5) 0.007(4) 0.000(4) 0.006(4)
C(39) 0.031(5) 0.045(6) 0.032(5) 0.005(4) -0.004(4) 0.004(5)
C(40) 0.038(6) 0.044(7) 0.041(6) 0.001(5) -0.001(4) 0.001(5)
C(41) 0.045(6) 0.028(6) 0.052(6) -0.002(5) 0.007(5) 0.001(5)
C(42) 0.044(6) 0.045(6) 0.034(5) 0.011(5) 0.007(4) 0.017(5)
C(43) 0.045(6) 0.043(6) 0.033(5) 0.011(5) -0.011(4) 0.012(5)
C(44) 0.043(6) 0.051(7) 0.037(6) 0.011(5) -0.001(4) 0.011(5)
C(45) 0.084(8) 0.066(8) 0.042(6) 0.028(7) 0.010(6) 0.016(6)
C(46) 0.103(10) 0.069(9) 0.055(8) 0.038(7) 0.000(7) 0.024(7)
C(47) 0.11(1) 0.066(9) 0.066(8) 0.036(8) -0.001(7) 0.030(7)
C(48) 0.12(1) 0.063(9) 0.064(8) 0.020(8) -0.003(8) 0.029(7)
C(49) 0.17(1) 0.064(9) 0.075(10) 0.038(9) 0.018(9) 0.022(8)
C(50) 0.17(1) 0.070(9) 0.054(8) 0.026(9) -0.005(9) 0.029(7)
C(51) 0.24(2) 0.06(1) 0.08(1) 0.03(1) 0.04(1) 0.024(8)
C(52) 0.22(2) 0.07(1) 0.045(8) 0.02(1) -0.008(10) 0.005(7)
C(53) 0.33(3) 0.09(1) 0.10(1) 0.05(2) 0.06(2) 0.03(1)
C(54) 0.37(3) 0.07(1) 0.10(1) -0.01(1) 0.03(2) 0.02(1)
C(55) 0.15(2) 0.15(2) 0.10(1) 0.02(1) 0.05(1) 0.05(1)
C(56) 0.12(1) 0.11(2) 0.27(3) 0.00(1) -0.05(2) 0.06(2)
B(1) 0.067(10) 0.09(1) 0.049(9) 0.018(9) 0.026(8) 0.024(9)
B(2) 0.042(9) 0.15(2) 0.06(1) -0.01(1) -0.013(8) 0.00(1)

loop_
_atom_type_symbol
_atom_type_description
_atom_type_scat_dispersion_real
_atom_type_scat_dispersion_imag
_atom_type_scat_source
C C 0.003 0.002
;International Tables for Crystallography
(1992, Vol. C, Tables 4.2.6.8 and 6.1.1.1)
;
H H 0.000 0.000
;International Tables for Crystallography
(1992, Vol. C, Table 6.1.1.2)
;
B B 0.001 0.001
;International Tables for Crystallography
(1992, Vol. C, Tables 4.2.6.8 and 6.1.1.1)
;
Co Co 0.349 0.972
;International Tables for Crystallography
(1992, Vol. C, Tables 4.2.6.8 and 6.1.1.1)
;
F F 0.017 0.010
;International Tables for Crystallography
(1992, Vol. C, Tables 4.2.6.8 and 6.1.1.1)
;
N N 0.006 0.003
;International Tables for Crystallography
(1992, Vol. C, Tables 4.2.6.8 and 6.1.1.1)
;
O O 0.011 0.006
;International Tables for Crystallography
(1992, Vol. C, Tables 4.2.6.8 and 6.1.1.1)
;

loop_
_geom_angle_atom_site_label_1
_geom_angle_atom_site_label_2
_geom_angle_atom_site_label_3
_geom_angle
_geom_angle_site_symmetry_1
_geom_angle_site_symmetry_2
_geom_angle_site_symmetry_3
_geom_angle_publ_flag
N(1) Co N(2) 78.1(3) . . . yes
N(1) Co N(3) 156.0(3) . . . yes
N(1) Co N(4) 94.0(2) . . . yes
N(1) Co N(5) 98.3(3) . . . yes
N(1) Co N(6) 91.3(2) . . . yes
N(2) Co N(3) 77.9(3) . . . yes
N(2) Co N(4) 104.2(3) . . . yes
N(2) Co N(5) 176.0(3) . . . yes
N(2) Co N(6) 101.3(3) . . . yes
N(3) Co N(4) 92.5(3) . . . yes
N(3) Co N(5) 105.7(3) . . . yes
N(3) Co N(6) 92.7(2) . . . yes
N(4) Co N(5) 77.8(3) . . . yes
N(4) Co N(6) 154.6(3) . . . yes
N(5) Co N(6) 76.8(3) . . . yes
C(8) O(1) C(16) 119.1(7) . . . yes
C(35) O(2) C(43) 117.6(7) . . . yes
Co N(1) C(1) 114.6(5) . . . yes
Co N(1) C(5) 127.7(6) . . . yes
C(1) N(1) C(5) 117.6(7) . . . yes
Co N(2) C(6) 119.3(5) . . . yes
Co N(2) C(10) 120.6(6) . . . yes
C(6) N(2) C(10) 120.2(7) . . . yes
Co N(3) C(11) 114.2(5) . . . yes
Co N(3) C(15) 127.9(6) . . . yes
C(11) N(3) C(15) 117.8(7) . . . yes
Co N(4) C(28) 113.8(5) . . . yes
Co N(4) C(32) 126.9(6) . . . yes
C(28) N(4) C(32) 119.2(8) . . . yes
Co N(5) C(33) 119.7(5) . . . yes
Co N(5) C(37) 120.8(6) . . . yes
C(33) N(5) C(37) 118.9(7) . . . yes
Co N(6) C(38) 114.6(5) . . . yes
Co N(6) C(42) 126.5(6) . . . yes
C(38) N(6) C(42) 118.9(7) . . . yes
N(1) C(1) C(2) 122.4(7) . . . yes
N(1) C(1) C(6) 113.5(7) . . . yes
C(2) C(1) C(6) 124.1(8) . . . yes
C(1) C(2) C(3) 117.8(8) . . . yes
C(2) C(3) C(4) 120.7(8) . . . yes
C(3) C(4) C(5) 118.5(8) . . . yes
N(1) C(5) C(4) 123.0(8) . . . yes
N(2) C(6) C(1) 114.4(7) . . . yes
N(2) C(6) C(7) 121.4(7) . . . yes
C(1) C(6) C(7) 124.2(8) . . . yes
C(6) C(7) C(8) 117.8(8) . . . yes
O(1) C(8) C(7) 113.4(8) . . . yes
O(1) C(8) C(9) 125.8(8) . . . yes
C(7) C(8) C(9) 120.7(8) . . . yes
C(8) C(9) C(10) 117.2(8) . . . yes
N(2) C(10) C(9) 122.7(8) . . . yes
N(2) C(10) C(11) 112.3(7) . . . yes
C(9) C(10) C(11) 125.0(7) . . . yes
N(3) C(11) C(10) 114.9(7) . . . yes
N(3) C(11) C(12) 123.3(8) . . . yes
C(10) C(11) C(12) 121.8(8) . . . yes
C(11) C(12) C(13) 117.5(9) . . . yes
C(12) C(13) C(14) 119.8(9) . . . yes
C(13) C(14) C(15) 118.4(8) . . . yes
N(3) C(15) C(14) 123.2(9) . . . yes
O(1) C(16) C(17) 105.7(7) . . . yes
C(16) C(17) C(18) 115.8(8) . . . yes
C(17) C(18) C(19) 110.3(8) . . . yes
C(18) C(19) C(20) 114.5(8) . . . yes
C(19) C(20) C(21) 111.9(8) . . . yes
C(20) C(21) C(22) 113.9(9) . . . yes
C(21) C(22) C(23) 111.8(9) . . . yes
C(22) C(23) C(24) 113.9(9) . . . yes
C(23) C(24) C(25) 114.4(9) . . . yes
C(24) C(25) C(26) 113.8(9) . . . yes
C(25) C(26) C(27) 112.7(10) . . . yes
N(4) C(28) C(29) 122.0(8) . . . yes
N(4) C(28) C(33) 115.3(8) . . . yes
C(29) C(28) C(33) 122.7(8) . . . yes
C(28) C(29) C(30) 119.0(9) . . . yes
C(29) C(30) C(31) 119.2(9) . . . yes
C(30) C(31) C(32) 117.8(8) . . . yes
N(4) C(32) C(31) 122.7(8) . . . yes
N(5) C(33) C(28) 112.8(7) . . . yes
N(5) C(33) C(34) 122.1(8) . . . yes
C(28) C(33) C(34) 125.1(8) . . . yes
C(33) C(34) C(35) 118.9(8) . . . yes
O(2) C(35) C(34) 116.0(8) . . . yes
O(2) C(35) C(36) 125.1(8) . . . yes
C(34) C(35) C(36) 118.9(8) . . . yes
C(35) C(36) C(37) 117.8(8) . . . yes
N(5) C(37) C(36) 123.4(8) . . . yes
N(5) C(37) C(38) 113.4(7) . . . yes
C(36) C(37) C(38) 123.2(8) . . . yes
N(6) C(38) C(37) 113.8(7) . . . yes
N(6) C(38) C(39) 121.3(8) . . . yes
C(37) C(38) C(39) 124.9(8) . . . yes
C(38) C(39) C(40) 119.9(8) . . . yes
C(39) C(40) C(41) 118.7(8) . . . yes
C(40) C(41) C(42) 118.9(8) . . . yes
N(6) C(42) C(41) 122.3(8) . . . yes
O(2) C(43) C(44) 107.3(7) . . . yes
C(43) C(44) C(45) 112.4(8) . . . yes
C(44) C(45) C(46) 113.7(8) . . . yes
C(45) C(46) C(47) 115.5(10) . . . yes
C(46) C(47) C(48) 111(1) . . . yes
C(47) C(48) C(49) 114(1) . . . yes
C(48) C(49) C(50) 115(1) . . . yes
C(49) C(50) C(51) 116(1) . . . yes
C(50) C(51) C(52) 116(1) . . . yes
C(51) C(52) C(53) 118(1) . . . yes
C(52) C(53) C(54) 118(1) . . . yes
O(3) C(55) C(56) 114(1) . . . yes
F(1) B(1) F(2) 109(1) . . . yes
F(1) B(1) F(3) 103(1) . . . yes
F(1) B(1) F(4) 110(1) . . . yes
F(2) B(1) F(3) 108(1) . . . yes
F(2) B(1) F(4) 115(1) . . . yes
F(3) B(1) F(4) 108(1) . . . yes
F(5) B(2) F(6) 119(1) . . . yes
F(5) B(2) F(7) 125(1) . . . yes
F(5) B(2) F(8) 82(1) . . . yes
F(5) B(2) F(8') 85(1) . . . yes
F(6) B(2) F(7) 114(1) . . . yes
F(6) B(2) F(8) 88(1) . . . yes
F(6) B(2) F(8') 87(1) . . . yes
F(7) B(2) F(8) 101(1) . . . yes
F(7) B(2) F(8') 94(1) . . . yes
F(8) B(2) F(8') 163(1) . . . yes

loop_
_geom_bond_atom_site_label_1
_geom_bond_atom_site_label_2
_geom_bond_distance
_geom_bond_site_symmetry_1
_geom_bond_site_symmetry_2
_geom_bond_publ_flag
Co N(1) 2.097(7) . . yes
Co N(2) 1.985(6) . . yes
Co N(3) 2.100(7) . . yes
Co N(4) 2.127(7) . . yes
Co N(5) 1.969(6) . . yes
Co N(6) 2.118(7) . . yes
F(1) B(1) 1.39(2) . . yes
F(2) B(1) 1.34(1) . . yes
F(3) B(1) 1.39(1) . . yes
F(4) B(1) 1.24(1) . . yes
F(5) B(2) 1.20(2) . . yes
F(6) B(2) 1.33(2) . . yes
F(7) B(2) 1.28(2) . . yes
F(8) B(2) 1.49(2) . . yes
F(8') B(2) 1.57(2) . . yes
O(1) C(8) 1.339(9) . . yes
O(1) C(16) 1.442(10) . . yes
O(2) C(35) 1.339(9) . . yes
O(2) C(43) 1.444(10) . . yes
O(3) C(55) 1.42(2) . . yes
O(4) O(4) 1.67(4) . 2_455 yes
N(1) C(1) 1.371(10) . . yes
N(1) C(5) 1.348(10) . . yes
N(2) C(6) 1.339(9) . . yes
N(2) C(10) 1.334(9) . . yes
N(3) C(11) 1.353(10) . . yes
N(3) C(15) 1.34(1) . . yes
N(4) C(28) 1.339(10) . . yes
N(4) C(32) 1.332(10) . . yes
N(5) C(33) 1.36(1) . . yes
N(5) C(37) 1.335(9) . . yes
N(6) C(38) 1.358(9) . . yes
N(6) C(42) 1.33(1) . . yes
C(1) C(2) 1.38(1) . . yes
C(1) C(6) 1.47(1) . . yes
C(2) C(3) 1.39(1) . . yes
C(3) C(4) 1.37(1) . . yes
C(4) C(5) 1.37(1) . . yes
C(6) C(7) 1.35(1) . . yes
C(7) C(8) 1.41(1) . . yes
C(8) C(9) 1.37(1) . . yes
C(9) C(10) 1.36(1) . . yes
C(10) C(11) 1.49(1) . . yes
C(11) C(12) 1.39(1) . . yes
C(12) C(13) 1.39(1) . . yes
C(13) C(14) 1.39(1) . . yes
C(14) C(15) 1.38(1) . . yes
C(16) C(17) 1.50(1) . . yes
C(17) C(18) 1.51(1) . . yes
C(18) C(19) 1.50(1) . . yes
C(19) C(20) 1.53(1) . . yes
C(20) C(21) 1.52(1) . . yes
C(21) C(22) 1.50(1) . . yes
C(22) C(23) 1.52(1) . . yes
C(23) C(24) 1.51(1) . . yes
C(24) C(25) 1.50(1) . . yes
C(25) C(26) 1.49(1) . . yes
C(26) C(27) 1.52(1) . . yes
C(28) C(29) 1.37(1) . . yes
C(28) C(33) 1.47(1) . . yes
C(29) C(30) 1.38(1) . . yes
C(30) C(31) 1.40(1) . . yes
C(31) C(32) 1.37(1) . . yes
C(33) C(34) 1.36(1) . . yes
C(34) C(35) 1.41(1) . . yes
C(35) C(36) 1.41(1) . . yes
C(36) C(37) 1.36(1) . . yes
C(37) C(38) 1.46(1) . . yes
C(38) C(39) 1.39(1) . . yes
C(39) C(40) 1.38(1) . . yes
C(40) C(41) 1.38(1) . . yes
C(41) C(42) 1.40(1) . . yes
C(43) C(44) 1.50(1) . . yes
C(44) C(45) 1.51(1) . . yes
C(45) C(46) 1.56(1) . . yes
C(46) C(47) 1.46(1) . . yes
C(47) C(48) 1.53(1) . . yes
C(48) C(49) 1.48(2) . . yes
C(49) C(50) 1.54(2) . . yes
C(50) C(51) 1.46(2) . . yes
C(51) C(52) 1.46(2) . . yes
C(52) C(53) 1.45(2) . . yes
C(53) C(54) 1.50(2) . . yes
C(55) C(56) 1.36(2) . . yes

loop_
_geom_contact_atom_site_label_1
_geom_contact_atom_site_label_2
_geom_contact_distance
_geom_contact_site_symmetry_1
_geom_contact_site_symmetry_2
_geom_contact_publ_flag
F(1) C(7) 3.23(1) . 2_556 ?
F(1) C(3) 3.28(1) . 1_655 ?
F(1) C(32) 3.37(1) . . ?
F(1) O(1) 3.57(1) . 2_556 ?
F(1) C(31) 3.59(1) . . ?
F(2) C(31) 3.26(1) . . ?
F(2) C(16) 3.29(1) . 2_656 ?
F(2) C(18) 3.42(1) . 2_656 ?
F(3) O(3) 2.87(1) . . ?
F(3) C(7) 3.17(1) . 2_556 ?
F(3) O(1) 3.21(1) . 2_556 ?
F(3) C(55) 3.29(2) . . ?
F(3) C(54) 3.39(2) . 2_565 ?
F(3) C(8) 3.42(1) . 2_556 ?
F(4) C(12) 3.13(1) . 2_656 ?
F(4) C(9) 3.24(1) . 2_656 ?
F(4) O(3) 3.46(2) . . ?
F(4) C(2) 3.59(1) . 2_556 ?
F(5) O(4) 3.02(3) . . ?
F(5) C(43) 3.22(1) . . ?
F(5) C(40) 3.24(1) . 2_455 ?
F(5) O(2) 3.25(1) . . ?
F(5) O(4) 3.36(3) . 2_455 ?
F(5) C(35) 3.39(1) . . ?
F(5) C(36) 3.52(1) . . ?
F(5) C(39) 3.54(1) . 2_455 ?
F(5) C(45) 3.60(1) . . ?
F(6) C(33) 3.00(1) . 1_455 ?
F(6) O(4) 3.16(2) . 2_455 ?
F(6) C(34) 3.22(1) . 1_455 ?
F(6) C(28) 3.24(1) . 1_455 ?
F(6) C(39) 3.25(1) . 2_455 ?
F(6) C(15) 3.37(1) . 1_455 ?
F(6) C(40) 3.43(1) . 2_455 ?
F(6) C(29) 3.47(1) . 1_455 ?
F(6) N(5) 3.49(1) . 1_455 ?
F(7) C(5) 3.13(1) . . ?
F(7) C(4) 3.25(1) . . ?
F(7) C(20) 3.60(1) . 2_556 ?
F(8) C(27) 3.31(2) . 1_464 ?
F(8) C(40) 3.38(2) . 2_455 ?
F(8) C(29) 3.58(2) . 1_455 ?
F(8') O(4) 2.58(3) . . ?
F(8') C(36) 3.12(2) . . ?
F(8') C(15) 3.29(2) . 1_455 ?
F(8') C(14) 3.31(2) . 1_455 ?
F(8') C(37) 3.45(2) . . ?
O(1) C(7) 3.55(1) . 2_556 ?
O(2) C(40) 3.56(1) . 2_555 ?
O(3) C(42) 3.16(1) . 2_556 ?
O(3) C(13) 3.42(1) . 2_656 ?
O(3) C(41) 3.56(1) . 2_556 ?
O(4) C(14) 3.09(2) . 2_555 ?
O(4) C(15) 3.24(2) . 2_555 ?
O(4) C(36) 3.31(3) . . ?
O(4) C(39) 3.32(2) . 2_455 ?
O(4) B(2) 3.36(3) . 2_455 ?
O(4) C(39) 3.49(2) . . ?
O(4) C(43) 3.49(3) . . ?
O(4) B(2) 3.59(3) . . ?
C(2) C(16) 3.52(1) . 2_556 ?
C(2) C(12) 3.57(1) . 1_455 ?
C(3) C(12) 3.48(1) . 1_455 ?
C(3) C(11) 3.54(1) . 1_455 ?
C(4) C(14) 3.40(1) . 1_455 ?
C(4) C(15) 3.41(1) . 1_455 ?
C(5) C(14) 3.40(1) . 1_455 ?
C(7) C(7) 3.56(2) . 2_556 ?
C(14) C(43) 3.56(1) . 2_555 ?
C(15) C(43) 3.44(1) . 2_555 ?
C(17) C(32) 3.51(1) . 2_556 ?
C(35) C(39) 3.58(1) . 2_555 ?
